data_7033344
loop_
_publ_author_name
'Diaconescu, Paula L.'
'Cummins, Christopher C.'

_publ_section_title
;
 Radical anionic versus neutral 2,2'-bipyridyl coordination in uranium
 complexes supported by amide and ketimide ligands.
;
_journal_issue 6
_journal_name_full 'Dalton transactions (Cambridge, England : 2003)'
_journal_page_first 2676
_journal_page_last 2683
_journal_paper_doi 10.1039/c4dt02422b
_journal_volume 44
_journal_year 2015
_chemical_formula_moiety 'C52 H68 I N5 U'
_chemical_formula_sum 'C52 H68 I N5 U'
_chemical_formula_weight 1128.04
_chemical_name_systematic
; 
 ? 
;
_space_group_IT_number 14
_symmetry_cell_setting monoclinic
_symmetry_space_group_name_Hall '-P 2ybc'
_symmetry_space_group_name_H-M 'P 1 21/c 1'
_atom_sites_solution_hydrogens geom
_atom_sites_solution_primary direct
_atom_sites_solution_secondary difmap
_audit_creation_method SHELXL-97
_audit_update_record
;
2014-06-19 deposited with the CCDC.
2014-12-05 downloaded from the CCDC.
;
_cell_angle_alpha 90.00
_cell_angle_beta 97.038(3)
_cell_angle_gamma 90.00
_cell_formula_units_Z 4
_cell_length_a 12.987(3)
_cell_length_b 21.245(4)
_cell_length_c 19.761(4)
_cell_measurement_temperature 183(2)
_cell_volume 5411.2(19)
_computing_structure_refinement 'SHELXL-97 (Sheldrick, 1997)'
_computing_structure_solution 'SHELXS-97 (Sheldrick, 1990)'
_diffrn_ambient_temperature 183(2)
_diffrn_measured_fraction_theta_full 0.996
_diffrn_measured_fraction_theta_max 0.996
_diffrn_radiation_monochromator graphite
_diffrn_radiation_source 'fine-focus sealed tube'
_diffrn_radiation_type MoK\a
_diffrn_radiation_wavelength 0.71073
_diffrn_reflns_av_R_equivalents 0.0313
_diffrn_reflns_av_sigmaI/netI 0.0272
_diffrn_reflns_limit_h_max 14
_diffrn_reflns_limit_h_min -13
_diffrn_reflns_limit_k_max 22
_diffrn_reflns_limit_k_min -23
_diffrn_reflns_limit_l_max 21
_diffrn_reflns_limit_l_min -21
_diffrn_reflns_number 21176
_diffrn_reflns_theta_full 23.27
_diffrn_reflns_theta_max 23.27
_diffrn_reflns_theta_min 2.29
_exptl_absorpt_coefficient_mu 3.605
_exptl_absorpt_correction_T_max 0.4318
_exptl_absorpt_correction_T_min 0.3489
_exptl_absorpt_correction_type multi-scan
_exptl_absorpt_process_details 'Twinabs (Bruker)'
_exptl_crystal_density_diffrn 1.385
_exptl_crystal_density_method 'not measured'
_exptl_crystal_F_000 2240
_exptl_crystal_size_max 0.37
_exptl_crystal_size_mid 0.35
_exptl_crystal_size_min 0.28
_platon_squeeze_details
;
;
_refine_diff_density_max 0.567
_refine_diff_density_min -0.567
_refine_diff_density_rms 0.074
_refine_ls_extinction_method none
_refine_ls_goodness_of_fit_ref 1.031
_refine_ls_hydrogen_treatment constr
_refine_ls_matrix_type full
_refine_ls_number_parameters 550
_refine_ls_number_reflns 7764
_refine_ls_number_restraints 0
_refine_ls_restrained_S_all 1.031
_refine_ls_R_factor_all 0.0324
_refine_ls_R_factor_gt 0.0246
_refine_ls_shift/su_max 0.011
_refine_ls_shift/su_mean 0.000
_refine_ls_structure_factor_coef Fsqd
_refine_ls_weighting_details 'calc w=1/[\s^2^(Fo^2^)+(0.0360P)^2^+2.6683P] where P=(Fo^2^+2Fc^2^)/3'
_refine_ls_weighting_scheme calc
_refine_ls_wR_factor_gt 0.0604
_refine_ls_wR_factor_ref 0.0625
_reflns_number_gt 6655
_reflns_number_total 7764
_reflns_threshold_expression >2sigma(I)
_cod_data_source_file c4dt02422b2.cif
_cod_data_source_block 3-I-bipy
_cod_depositor_comments 'Adding full bibliography for 7033341--7033344.cif.'
_cod_original_cell_volume 5410.9(18)
_cod_original_sg_symbol_H-M P21/c
_cod_database_code 7033344

loop_
_symmetry_equiv_pos_as_xyz
'x, y, z'
'-x, y+1/2, -z+1/2'
'-x, -y, -z'
'x, -y-1/2, z-1/2'

loop_
_atom_site_label
_atom_site_type_symbol
_atom_site_fract_x
_atom_site_fract_y
_atom_site_fract_z
_atom_site_U_iso_or_equiv
_atom_site_adp_type
_atom_site_occupancy
_atom_site_symmetry_multiplicity
_atom_site_calc_flag
_atom_site_refinement_flags
U U 0.182104(10) 0.132640(6) 0.249467(7) 0.02768(6) Uani 1 1 d .
I I 0.09467(3) 0.173188(19) 0.381070(16) 0.06673(11) Uani 1 1 d .
N1 N 0.2547(2) 0.03890(15) 0.25941(16) 0.0347(8) Uani 1 1 d .
N3 N 0.3303(3) 0.18407(16) 0.27139(17) 0.0397(8) Uani 1 1 d .
C31 C 0.4036(3) 0.22291(18) 0.2702(2) 0.0348(9) Uani 1 1 d .
N42 N 0.2115(2) 0.13974(15) 0.12368(16) 0.0334(8) Uani 1 1 d .
C12 C 0.3403(3) -0.04150(17) 0.2025(2) 0.0333(9) Uani 1 1 d .
N41 N 0.1237(3) 0.23550(16) 0.18478(17) 0.0393(8) Uani 1 1 d .
C15 C 0.4052(3) -0.0785(2) 0.0771(2) 0.0423(11) Uani 1 1 d .
C410 C 0.2551(3) 0.0906(2) 0.0948(2) 0.0415(10) Uani 1 1 d .
H41A H 0.2744 0.0547 0.1221 0.050 Uiso 1 1 calc R
C23 C -0.1502(3) 0.1992(2) 0.1404(2) 0.0512(12) Uani 1 1 d .
C27 C -0.0764(3) 0.1415(2) 0.0520(2) 0.0418(11) Uani 1 1 d .
C36 C 0.3438(4) 0.3637(2) 0.1531(3) 0.0634(15) Uani 1 1 d .
H36A H 0.3115 0.4037 0.1539 0.076 Uiso 1 1 calc R
C37 C 0.3531(3) 0.3268(2) 0.2121(2) 0.0449(11) Uani 1 1 d .
C13 C 0.4390(3) -0.02442(18) 0.1863(2) 0.0361(9) Uani 1 1 d .
C46 C 0.1849(3) 0.1909(2) 0.0850(2) 0.0383(10) Uani 1 1 d .
C32 C 0.4011(3) 0.26769(19) 0.2102(2) 0.0351(9) Uani 1 1 d .
C47 C 0.2028(4) 0.1933(2) 0.0172(2) 0.0531(12) Uani 1 1 d .
H47A H 0.1848 0.2298 -0.0094 0.064 Uiso 1 1 calc R
C41 C 0.0794(3) 0.2818(2) 0.2174(2) 0.0487(11) Uani 1 1 d .
H41B H 0.0725 0.2767 0.2644 0.058 Uiso 1 1 calc R
C48 C 0.2469(4) 0.1423(3) -0.0111(2) 0.0591(14) Uani 1 1 d .
H48A H 0.2593 0.1434 -0.0575 0.071 Uiso 1 1 calc R
C231 C -0.1723(4) 0.2065(3) 0.2135(3) 0.0707(16) Uani 1 1 d .
H23A H -0.1127 0.1913 0.2444 0.106 Uiso 1 1 calc R
H23B H -0.2340 0.1820 0.2205 0.106 Uiso 1 1 calc R
H23C H -0.1845 0.2510 0.2229 0.106 Uiso 1 1 calc R
C42 C 0.0439(4) 0.3364(2) 0.1852(3) 0.0643(15) Uani 1 1 d .
H42A H 0.0133 0.3685 0.2096 0.077 Uiso 1 1 calc R
C17 C 0.2755(3) -0.0784(2) 0.1561(2) 0.0399(10) Uani 1 1 d .
C310 C 0.5798(3) 0.2717(2) 0.3132(2) 0.0534(12) Uani 1 1 d .
H31A H 0.6051 0.2594 0.2704 0.080 Uiso 1 1 calc R
H31B H 0.6373 0.2705 0.3503 0.080 Uiso 1 1 calc R
H31C H 0.5513 0.3144 0.3089 0.080 Uiso 1 1 calc R
C38 C 0.4952(3) 0.2260(2) 0.3290(2) 0.0429(11) Uani 1 1 d .
C26 C -0.1037(4) 0.1910(2) 0.0075(2) 0.0537(13) Uani 1 1 d .
H26A H -0.0865 0.1886 -0.0378 0.064 Uiso 1 1 calc R
C39 C 0.5405(4) 0.1598(2) 0.3399(3) 0.0697(16) Uani 1 1 d .
H39A H 0.5751 0.1479 0.3004 0.105 Uiso 1 1 calc R
H39B H 0.4846 0.1299 0.3451 0.105 Uiso 1 1 calc R
H39C H 0.5908 0.1593 0.3811 0.105 Uiso 1 1 calc R
C16 C 0.3086(3) -0.0953(2) 0.0942(2) 0.0431(10) Uani 1 1 d .
H16A H 0.2634 -0.1192 0.0626 0.052 Uiso 1 1 calc R
C44 C 0.0996(4) 0.2977(2) 0.0835(3) 0.0570(13) Uani 1 1 d .
H44A H 0.1074 0.3026 0.0366 0.068 Uiso 1 1 calc R
C45 C 0.1350(3) 0.24359(19) 0.1186(2) 0.0397(10) Uani 1 1 d .
C34 C 0.4264(4) 0.2865(3) 0.0939(2) 0.0643(15) Uani 1 1 d .
H34A H 0.4513 0.2722 0.0533 0.077 Uiso 1 1 calc R
C18 C 0.3116(3) -0.05039(19) 0.3334(2) 0.0394(10) Uani 1 1 d .
C371 C 0.3133(4) 0.3514(2) 0.2756(3) 0.0601(13) Uani 1 1 d .
H37A H 0.2816 0.3168 0.2986 0.090 Uiso 1 1 calc R
H37B H 0.2613 0.3842 0.2632 0.090 Uiso 1 1 calc R
H37C H 0.3710 0.3691 0.3064 0.090 Uiso 1 1 calc R
C24 C -0.1794(4) 0.2460(2) 0.0933(3) 0.0622(14) Uani 1 1 d .
H24A H -0.2175 0.2810 0.1070 0.075 Uiso 1 1 calc R
C11 C 0.2992(3) -0.01403(18) 0.2651(2) 0.0331(9) Uani 1 1 d .
C111 C 0.3796(4) -0.0115(3) 0.3863(2) 0.0683(15) Uani 1 1 d .
H11A H 0.3509 0.0310 0.3881 0.103 Uiso 1 1 calc R
H11B H 0.4501 -0.0091 0.3736 0.103 Uiso 1 1 calc R
H11C H 0.3816 -0.0315 0.4311 0.103 Uiso 1 1 calc R
C271 C -0.0234(4) 0.0847(2) 0.0261(2) 0.0541(12) Uani 1 1 d .
H27A H 0.0269 0.0678 0.0627 0.081 Uiso 1 1 calc R
H27B H 0.0127 0.0970 -0.0126 0.081 Uiso 1 1 calc R
H27C H -0.0753 0.0524 0.0115 0.081 Uiso 1 1 calc R
C171 C 0.1698(4) -0.0994(3) 0.1726(3) 0.0692(15) Uani 1 1 d .
H17A H 0.1437 -0.0691 0.2037 0.104 Uiso 1 1 calc R
H17B H 0.1758 -0.1410 0.1942 0.104 Uiso 1 1 calc R
H17C H 0.1217 -0.1017 0.1304 0.104 Uiso 1 1 calc R
C49 C 0.2730(3) 0.0898(2) 0.0277(2) 0.0496(12) Uani 1 1 d .
H49A H 0.3026 0.0540 0.0088 0.059 Uiso 1 1 calc R
C33 C 0.4390(3) 0.2479(2) 0.1506(2) 0.0466(11) Uani 1 1 d .
C151 C 0.4387(4) -0.0991(3) 0.0103(2) 0.0596(13) Uani 1 1 d .
H15A H 0.3850 -0.1259 -0.0140 0.089 Uiso 1 1 calc R
H15B H 0.5038 -0.1227 0.0188 0.089 Uiso 1 1 calc R
H15C H 0.4492 -0.0619 -0.0176 0.089 Uiso 1 1 calc R
C14 C 0.4689(3) -0.0430(2) 0.1244(2) 0.0434(11) Uani 1 1 d .
H14A H 0.5357 -0.0311 0.1138 0.052 Uiso 1 1 calc R
C251 C -0.1855(5) 0.2978(3) -0.0224(3) 0.100(2) Uani 1 1 d .
H25A H -0.2530 0.3148 -0.0142 0.149 Uiso 1 1 calc R
H25B H -0.1898 0.2822 -0.0693 0.149 Uiso 1 1 calc R
H25C H -0.1329 0.3311 -0.0155 0.149 Uiso 1 1 calc R
C43 C 0.0532(5) 0.3437(2) 0.1178(3) 0.0713(16) Uani 1 1 d .
H43A H 0.0276 0.3807 0.0945 0.086 Uiso 1 1 calc R
C110 C 0.3603(4) -0.1150(2) 0.3273(2) 0.0544(13) Uani 1 1 d .
H11D H 0.3157 -0.1404 0.2942 0.082 Uiso 1 1 calc R
H11E H 0.3678 -0.1359 0.3718 0.082 Uiso 1 1 calc R
H11F H 0.4287 -0.1102 0.3118 0.082 Uiso 1 1 calc R
C25 C -0.1553(4) 0.2438(2) 0.0272(3) 0.0635(15) Uani 1 1 d .
C131 C 0.5116(4) 0.0147(2) 0.2352(3) 0.0578(13) Uani 1 1 d .
H13A H 0.4727 0.0490 0.2533 0.087 Uiso 1 1 calc R
H13B H 0.5668 0.0322 0.2112 0.087 Uiso 1 1 calc R
H13C H 0.5424 -0.0120 0.2729 0.087 Uiso 1 1 calc R
C19 C 0.2041(4) -0.0574(3) 0.3568(3) 0.0633(14) Uani 1 1 d .
H19A H 0.1731 -0.0157 0.3605 0.095 Uiso 1 1 calc R
H19B H 0.2107 -0.0783 0.4013 0.095 Uiso 1 1 calc R
H19C H 0.1599 -0.0828 0.3235 0.095 Uiso 1 1 calc R
N2 N 0.0276(2) 0.09874(16) 0.20313(16) 0.0383(8) Uani 1 1 d .
C22 C -0.0989(3) 0.1456(2) 0.1192(2) 0.0431(11) Uani 1 1 d .
C21 C -0.0620(3) 0.0950(2) 0.1707(2) 0.0377(10) Uani 1 1 d .
C28 C -0.1349(3) 0.0386(2) 0.1811(2) 0.0526(12) Uani 1 1 d .
C311 C 0.4529(4) 0.2463(3) 0.3941(2) 0.0694(16) Uani 1 1 d .
H31D H 0.3916 0.2210 0.4003 0.104 Uiso 1 1 calc R
H31E H 0.4337 0.2909 0.3908 0.104 Uiso 1 1 calc R
H31F H 0.5062 0.2400 0.4331 0.104 Uiso 1 1 calc R
C331 C 0.4916(4) 0.1854(2) 0.1472(3) 0.0661(15) Uani 1 1 d .
H33A H 0.4620 0.1554 0.1772 0.099 Uiso 1 1 calc R
H33B H 0.5661 0.1902 0.1619 0.099 Uiso 1 1 calc R
H33C H 0.4812 0.1697 0.1002 0.099 Uiso 1 1 calc R
C35 C 0.3797(5) 0.3441(3) 0.0935(3) 0.0694(17) Uani 1 1 d .
C211 C -0.2366(4) 0.0423(3) 0.1342(3) 0.0802(18) Uani 1 1 d .
H21A H -0.2226 0.0410 0.0866 0.120 Uiso 1 1 calc R
H21B H -0.2723 0.0816 0.1426 0.120 Uiso 1 1 calc R
H21C H -0.2807 0.0065 0.1431 0.120 Uiso 1 1 calc R
C210 C -0.0797(5) -0.0227(3) 0.1666(4) 0.096(2) Uani 1 1 d .
H21D H -0.0116 -0.0241 0.1942 0.144 Uiso 1 1 calc R
H21E H -0.0706 -0.0246 0.1182 0.144 Uiso 1 1 calc R
H21F H -0.1215 -0.0586 0.1782 0.144 Uiso 1 1 calc R
C351 C 0.3664(6) 0.3862(3) 0.0303(3) 0.112(3) Uani 1 1 d .
H35A H 0.3596 0.4301 0.0442 0.168 Uiso 1 1 calc R
H35B H 0.3040 0.3735 0.0005 0.168 Uiso 1 1 calc R
H35C H 0.4272 0.3819 0.0057 0.168 Uiso 1 1 calc R
C29 C -0.1581(6) 0.0389(4) 0.2542(3) 0.105(3) Uani 1 1 d .
H29A H -0.0928 0.0399 0.2849 0.158 Uiso 1 1 calc R
H29B H -0.1968 0.0007 0.2630 0.158 Uiso 1 1 calc R
H29C H -0.1996 0.0760 0.2621 0.158 Uiso 1 1 calc R

loop_
_atom_site_aniso_label
_atom_site_aniso_U_11
_atom_site_aniso_U_22
_atom_site_aniso_U_33
_atom_site_aniso_U_23
_atom_site_aniso_U_13
_atom_site_aniso_U_12
U 0.02866(9) 0.02666(9) 0.02693(9) -0.00148(6) 0.00030(6) -0.00071(7)
I 0.0761(2) 0.0870(3) 0.03895(18) -0.02191(17) 0.01443(16) -0.0004(2)
N1 0.039(2) 0.0299(19) 0.0346(19) -0.0008(15) -0.0002(15) 0.0018(16)
N3 0.036(2) 0.038(2) 0.043(2) -0.0033(16) -0.0034(16) -0.0063(17)
C31 0.035(2) 0.032(2) 0.038(2) -0.0101(18) 0.0048(18) 0.0010(19)
N42 0.0345(18) 0.0323(19) 0.0322(18) 0.0021(15) -0.0015(14) 0.0057(15)
C12 0.038(2) 0.023(2) 0.037(2) 0.0034(17) -0.0020(18) 0.0058(17)
N41 0.038(2) 0.034(2) 0.044(2) -0.0037(16) -0.0046(16) 0.0015(16)
C15 0.046(3) 0.041(3) 0.039(2) 0.004(2) 0.004(2) 0.018(2)
C410 0.041(2) 0.041(3) 0.042(3) 0.005(2) 0.0054(19) 0.005(2)
C23 0.039(3) 0.049(3) 0.062(3) -0.014(2) -0.006(2) 0.005(2)
C27 0.037(2) 0.042(3) 0.043(3) -0.007(2) -0.0105(19) -0.005(2)
C36 0.056(3) 0.048(3) 0.078(4) 0.013(3) -0.025(3) -0.015(3)
C37 0.042(3) 0.038(3) 0.051(3) -0.003(2) -0.008(2) -0.010(2)
C13 0.040(2) 0.028(2) 0.040(2) 0.0029(18) 0.0040(19) -0.0002(18)
C46 0.036(2) 0.039(3) 0.038(2) 0.007(2) -0.0039(18) -0.0075(19)
C32 0.033(2) 0.035(2) 0.036(2) -0.0013(18) -0.0013(17) -0.0115(19)
C47 0.070(3) 0.050(3) 0.039(3) 0.013(2) 0.003(2) -0.001(3)
C41 0.053(3) 0.042(3) 0.049(3) -0.004(2) -0.004(2) 0.004(2)
C48 0.069(3) 0.077(4) 0.033(3) 0.002(3) 0.012(2) -0.007(3)
C231 0.061(3) 0.084(4) 0.070(4) -0.019(3) 0.017(3) 0.016(3)
C42 0.062(3) 0.039(3) 0.086(4) -0.012(3) -0.013(3) 0.016(2)
C17 0.032(2) 0.042(2) 0.045(3) -0.004(2) -0.0009(18) 0.0010(19)
C310 0.045(3) 0.047(3) 0.064(3) 0.001(2) -0.011(2) -0.016(2)
C38 0.046(3) 0.042(3) 0.038(2) -0.001(2) -0.0076(19) -0.012(2)
C26 0.056(3) 0.057(3) 0.044(3) -0.005(2) -0.012(2) -0.011(3)
C39 0.067(4) 0.044(3) 0.088(4) 0.004(3) -0.031(3) -0.007(3)
C16 0.044(3) 0.044(3) 0.038(2) -0.007(2) -0.0044(19) 0.008(2)
C44 0.073(3) 0.040(3) 0.053(3) 0.008(2) -0.012(3) 0.001(3)
C45 0.038(2) 0.035(2) 0.042(3) 0.004(2) -0.0094(19) -0.0052(19)
C34 0.077(4) 0.079(4) 0.036(3) -0.004(3) 0.002(2) -0.037(3)
C18 0.045(2) 0.033(2) 0.040(2) 0.0050(19) 0.0063(19) 0.0024(19)
C371 0.059(3) 0.044(3) 0.077(4) -0.014(3) 0.003(3) 0.005(2)
C24 0.054(3) 0.042(3) 0.085(4) -0.011(3) -0.013(3) 0.014(2)
C11 0.030(2) 0.030(2) 0.038(2) -0.0039(18) 0.0004(17) -0.0035(18)
C111 0.100(4) 0.063(3) 0.038(3) 0.003(2) -0.010(3) -0.004(3)
C271 0.060(3) 0.055(3) 0.047(3) -0.014(2) 0.004(2) -0.003(2)
C171 0.039(3) 0.100(4) 0.068(3) -0.028(3) 0.006(2) -0.015(3)
C49 0.053(3) 0.062(3) 0.035(3) -0.001(2) 0.010(2) 0.004(2)
C33 0.050(3) 0.055(3) 0.035(2) -0.010(2) 0.003(2) -0.017(2)
C151 0.063(3) 0.077(4) 0.041(3) -0.001(3) 0.012(2) 0.017(3)
C14 0.040(2) 0.040(3) 0.050(3) 0.009(2) 0.009(2) 0.004(2)
C251 0.111(5) 0.070(4) 0.106(5) 0.024(4) -0.036(4) 0.006(4)
C43 0.088(4) 0.040(3) 0.078(4) 0.010(3) -0.019(3) 0.007(3)
C110 0.070(3) 0.044(3) 0.051(3) 0.014(2) 0.011(2) 0.015(2)
C25 0.057(3) 0.050(3) 0.075(4) 0.003(3) -0.026(3) -0.003(3)
C131 0.047(3) 0.059(3) 0.069(3) -0.013(3) 0.011(2) -0.011(2)
C19 0.068(3) 0.065(3) 0.061(3) 0.018(3) 0.022(3) 0.009(3)
N2 0.0331(19) 0.044(2) 0.0376(19) -0.0037(16) 0.0025(15) -0.0035(17)
C22 0.026(2) 0.047(3) 0.053(3) -0.010(2) -0.0069(19) -0.0040(19)
C21 0.029(2) 0.044(3) 0.040(2) -0.009(2) 0.0043(18) -0.0014(19)
C28 0.039(3) 0.054(3) 0.064(3) 0.004(2) 0.002(2) -0.008(2)
C311 0.079(4) 0.091(4) 0.036(3) -0.008(3) -0.003(2) -0.017(3)
C331 0.072(4) 0.071(4) 0.059(3) -0.030(3) 0.022(3) -0.007(3)
C35 0.079(4) 0.076(4) 0.046(3) 0.019(3) -0.020(3) -0.039(3)
C211 0.043(3) 0.081(4) 0.113(5) 0.002(4) -0.003(3) -0.021(3)
C210 0.064(4) 0.046(3) 0.178(7) 0.013(4) 0.015(4) -0.009(3)
C351 0.152(7) 0.103(5) 0.069(4) 0.044(4) -0.032(4) -0.046(5)
C29 0.121(6) 0.124(6) 0.073(4) 0.007(4) 0.018(4) -0.070(5)

loop_
_atom_type_symbol
_atom_type_description
_atom_type_scat_dispersion_real
_atom_type_scat_dispersion_imag
_atom_type_scat_source
C C 0.0033 0.0016 'International Tables Vol C Tables 4.2.6.8 and 6.1.1.4'
H H 0.0000 0.0000 'International Tables Vol C Tables 4.2.6.8 and 6.1.1.4'
N N 0.0061 0.0033 'International Tables Vol C Tables 4.2.6.8 and 6.1.1.4'
I I -0.4742 1.8119 'International Tables Vol C Tables 4.2.6.8 and 6.1.1.4'
U U -9.6767 9.6646 'International Tables Vol C Tables 4.2.6.8 and 6.1.1.4'

loop_
_geom_angle_atom_site_label_1
_geom_angle_atom_site_label_2
_geom_angle_atom_site_label_3
_geom_angle
N1 U N3 94.39(12)
N1 U N2 95.68(12)
N3 U N2 164.25(13)
N1 U N42 91.52(11)
N3 U N42 86.06(11)
N2 U N42 81.60(11)
N1 U N41 154.27(11)
N3 U N41 82.83(11)
N2 U N41 82.84(11)
N42 U N41 62.80(10)
N1 U I 112.04(8)
N3 U I 95.65(9)
N2 U I 91.77(8)
N42 U I 156.11(7)
N41 U I 93.70(8)
C11 N1 U 178.2(3)
C31 N3 U 163.9(3)
N3 C31 C32 118.7(3)
N3 C31 C38 121.5(4)
C32 C31 C38 119.8(3)
C410 N42 C46 118.5(4)
C410 N42 U 119.0(3)
C46 N42 U 122.5(3)
C17 C12 C13 119.0(4)
C17 C12 C11 120.2(3)
C13 C12 C11 120.5(3)
C41 N41 C45 118.5(4)
C41 N41 U 119.8(3)
C45 N41 U 121.7(3)
C16 C15 C14 117.2(4)
C16 C15 C151 120.5(4)
C14 C15 C151 122.3(4)
N42 C410 C49 123.2(4)
N42 C410 H41A 118.4
C49 C410 H41A 118.4
C24 C23 C22 118.8(5)
C24 C23 C231 120.0(5)
C22 C23 C231 121.2(5)
C26 C27 C22 119.2(4)
C26 C27 C271 118.9(4)
C22 C27 C271 122.0(4)
C35 C36 C37 122.6(5)
C35 C36 H36A 118.7
C37 C36 H36A 118.7
C36 C37 C32 118.2(5)
C36 C37 C371 119.9(5)
C32 C37 C371 122.0(4)
C14 C13 C12 119.3(4)
C14 C13 C131 120.1(4)
C12 C13 C131 120.6(4)
N42 C46 C47 120.9(4)
N42 C46 C45 116.7(4)
C47 C46 C45 122.5(4)
C33 C32 C37 119.6(4)
C33 C32 C31 119.7(4)
C37 C32 C31 120.5(4)
C48 C47 C46 119.4(4)
C48 C47 H47A 120.3
C46 C47 H47A 120.3
N41 C41 C42 122.4(5)
N41 C41 H41B 118.8
C42 C41 H41B 118.8
C49 C48 C47 119.9(4)
C49 C48 H48A 120.0
C47 C48 H48A 120.0
C23 C231 H23A 109.5
C23 C231 H23B 109.5
H23A C231 H23B 109.5
C23 C231 H23C 109.5
H23A C231 H23C 109.5
H23B C231 H23C 109.5
C43 C42 C41 118.9(5)
C43 C42 H42A 120.5
C41 C42 H42A 120.5
C16 C17 C12 119.5(4)
C16 C17 C171 119.8(4)
C12 C17 C171 120.7(4)
C38 C310 H31A 109.5
C38 C310 H31B 109.5
H31A C310 H31B 109.5
C38 C310 H31C 109.5
H31A C310 H31C 109.5
H31B C310 H31C 109.5
C311 C38 C310 109.6(4)
C311 C38 C39 108.3(4)
C310 C38 C39 109.8(4)
C311 C38 C31 108.7(4)
C310 C38 C31 112.2(4)
C39 C38 C31 108.2(3)
C27 C26 C25 122.0(5)
C27 C26 H26A 119.0
C25 C26 H26A 119.0
C38 C39 H39A 109.5
C38 C39 H39B 109.5
H39A C39 H39B 109.5
C38 C39 H39C 109.5
H39A C39 H39C 109.5
H39B C39 H39C 109.5
C15 C16 C17 122.3(4)
C15 C16 H16A 118.9
C17 C16 H16A 118.9
C43 C44 C45 118.7(5)
C43 C44 H44A 120.7
C45 C44 H44A 120.7
N41 C45 C44 121.5(4)
N41 C45 C46 116.3(3)
C44 C45 C46 122.2(4)
C35 C34 C33 122.9(5)
C35 C34 H34A 118.5
C33 C34 H34A 118.5
C110 C18 C111 109.4(4)
C110 C18 C19 109.9(4)
C111 C18 C19 108.6(4)
C110 C18 C11 112.3(3)
C111 C18 C11 108.5(3)
C19 C18 C11 108.1(3)
C37 C371 H37A 109.5
C37 C371 H37B 109.5
H37A C371 H37B 109.5
C37 C371 H37C 109.5
H37A C371 H37C 109.5
H37B C371 H37C 109.5
C25 C24 C23 122.4(5)
C25 C24 H24A 118.8
C23 C24 H24A 118.8
N1 C11 C12 118.1(3)
N1 C11 C18 121.3(4)
C12 C11 C18 120.6(3)
C18 C111 H11A 109.5
C18 C111 H11B 109.5
H11A C111 H11B 109.5
C18 C111 H11C 109.5
H11A C111 H11C 109.5
H11B C111 H11C 109.5
C27 C271 H27A 109.5
C27 C271 H27B 109.5
H27A C271 H27B 109.5
C27 C271 H27C 109.5
H27A C271 H27C 109.5
H27B C271 H27C 109.5
C17 C171 H17A 109.5
C17 C171 H17B 109.5
H17A C171 H17B 109.5
C17 C171 H17C 109.5
H17A C171 H17C 109.5
H17B C171 H17C 109.5
C48 C49 C410 118.1(4)
C48 C49 H49A 121.0
C410 C49 H49A 121.0
C34 C33 C32 119.2(5)
C34 C33 C331 119.9(5)
C32 C33 C331 120.9(4)
C15 C151 H15A 109.5
C15 C151 H15B 109.5
H15A C151 H15B 109.5
C15 C151 H15C 109.5
H15A C151 H15C 109.5
H15B C151 H15C 109.5
C13 C14 C15 122.6(4)
C13 C14 H14A 118.7
C15 C14 H14A 118.7
C25 C251 H25A 109.5
C25 C251 H25B 109.5
H25A C251 H25B 109.5
C25 C251 H25C 109.5
H25A C251 H25C 109.5
H25B C251 H25C 109.5
C42 C43 C44 120.0(5)
C42 C43 H43A 120.0
C44 C43 H43A 120.0
C18 C110 H11D 109.5
C18 C110 H11E 109.5
H11D C110 H11E 109.5
C18 C110 H11F 109.5
H11D C110 H11F 109.5
H11E C110 H11F 109.5
C24 C25 C26 117.8(5)
C24 C25 C251 120.8(5)
C26 C25 C251 121.5(6)
C13 C131 H13A 109.5
C13 C131 H13B 109.5
H13A C131 H13B 109.5
C13 C131 H13C 109.5
H13A C131 H13C 109.5
H13B C131 H13C 109.5
C18 C19 H19A 109.5
C18 C19 H19B 109.5
H19A C19 H19B 109.5
C18 C19 H19C 109.5
H19A C19 H19C 109.5
H19B C19 H19C 109.5
C21 N2 U 164.0(3)
C27 C22 C23 119.6(4)
C27 C22 C21 120.5(4)
C23 C22 C21 119.7(4)
N2 C21 C22 119.5(4)
N2 C21 C28 121.3(4)
C22 C21 C28 119.2(3)
C29 C28 C211 108.8(5)
C29 C28 C210 109.6(5)
C211 C28 C210 108.8(5)
C29 C28 C21 108.7(4)
C211 C28 C21 112.1(4)
C210 C28 C21 108.9(4)
C38 C311 H31D 109.5
C38 C311 H31E 109.5
H31D C311 H31E 109.5
C38 C311 H31F 109.5
H31D C311 H31F 109.5
H31E C311 H31F 109.5
C33 C331 H33A 109.5
C33 C331 H33B 109.5
H33A C331 H33B 109.5
C33 C331 H33C 109.5
H33A C331 H33C 109.5
H33B C331 H33C 109.5
C34 C35 C36 117.5(5)
C34 C35 C351 122.2(6)
C36 C35 C351 120.3(7)
C28 C211 H21A 109.5
C28 C211 H21B 109.5
H21A C211 H21B 109.5
C28 C211 H21C 109.5
H21A C211 H21C 109.5
H21B C211 H21C 109.5
C28 C210 H21D 109.5
C28 C210 H21E 109.5
H21D C210 H21E 109.5
C28 C210 H21F 109.5
H21D C210 H21F 109.5
H21E C210 H21F 109.5
C35 C351 H35A 109.5
C35 C351 H35B 109.5
H35A C351 H35B 109.5
C35 C351 H35C 109.5
H35A C351 H35C 109.5
H35B C351 H35C 109.5
C28 C29 H29A 109.5
C28 C29 H29B 109.5
H29A C29 H29B 109.5
C28 C29 H29C 109.5
H29A C29 H29C 109.5
H29B C29 H29C 109.5

loop_
_geom_bond_atom_site_label_1
_geom_bond_atom_site_label_2
_geom_bond_distance
U N1 2.202(3)
U N3 2.209(3)
U N2 2.221(3)
U N42 2.565(3)
U N41 2.597(3)
U I 3.0851(6)
N1 C11 1.263(5)
N3 C31 1.262(5)
C31 C32 1.518(6)
C31 C38 1.558(6)
N42 C410 1.347(5)
N42 C46 1.350(5)
C12 C17 1.405(6)
C12 C13 1.407(6)
C12 C11 1.522(5)
N41 C41 1.344(5)
N41 C45 1.345(5)
C15 C16 1.386(6)
C15 C14 1.391(6)
C15 C151 1.506(6)
C410 C49 1.374(6)
C410 H41A 0.9500
C23 C24 1.384(7)
C23 C22 1.409(6)
C23 C231 1.514(7)
C27 C26 1.388(6)
C27 C22 1.398(6)
C27 C271 1.509(6)
C36 C35 1.382(8)
C36 C37 1.398(7)
C36 H36A 0.9500
C37 C32 1.405(6)
C37 C371 1.508(7)
C13 C14 1.385(6)
C13 C131 1.514(6)
C46 C47 1.389(6)
C46 C45 1.489(6)
C32 C33 1.396(6)
C47 C48 1.376(7)
C47 H47A 0.9500
C41 C42 1.374(7)
C41 H41B 0.9500
C48 C49 1.371(7)
C48 H48A 0.9500
C231 H23A 0.9800
C231 H23B 0.9800
C231 H23C 0.9800
C42 C43 1.361(8)
C42 H42A 0.9500
C17 C16 1.392(6)
C17 C171 1.516(6)
C310 C38 1.526(6)
C310 H31A 0.9800
C310 H31B 0.9800
C310 H31C 0.9800
C38 C311 1.522(7)
C38 C39 1.529(6)
C26 C25 1.388(7)
C26 H26A 0.9500
C39 H39A 0.9800
C39 H39B 0.9800
C39 H39C 0.9800
C16 H16A 0.9500
C44 C43 1.370(8)
C44 C45 1.392(6)
C44 H44A 0.9500
C34 C35 1.366(8)
C34 C33 1.382(7)
C34 H34A 0.9500
C18 C110 1.522(6)
C18 C111 1.526(6)
C18 C19 1.530(6)
C18 C11 1.547(6)
C371 H37A 0.9800
C371 H37B 0.9800
C371 H37C 0.9800
C24 C25 1.381(8)
C24 H24A 0.9500
C111 H11A 0.9800
C111 H11B 0.9800
C111 H11C 0.9800
C271 H27A 0.9800
C271 H27B 0.9800
C271 H27C 0.9800
C171 H17A 0.9800
C171 H17B 0.9800
C171 H17C 0.9800
C49 H49A 0.9500
C33 C331 1.499(7)
C151 H15A 0.9800
C151 H15B 0.9800
C151 H15C 0.9800
C14 H14A 0.9500
C251 C25 1.528(7)
C251 H25A 0.9800
C251 H25B 0.9800
C251 H25C 0.9800
C43 H43A 0.9500
C110 H11D 0.9800
C110 H11E 0.9800
C110 H11F 0.9800
C131 H13A 0.9800
C131 H13B 0.9800
C131 H13C 0.9800
C19 H19A 0.9800
C19 H19B 0.9800
C19 H19C 0.9800
N2 C21 1.261(5)
C22 C21 1.516(6)
C21 C28 1.556(6)
C28 C29 1.511(7)
C28 C211 1.521(7)
C28 C210 1.530(7)
C311 H31D 0.9800
C311 H31E 0.9800
C311 H31F 0.9800
C331 H33A 0.9800
C331 H33B 0.9800
C331 H33C 0.9800
C35 C351 1.529(8)
C211 H21A 0.9800
C211 H21B 0.9800
C211 H21C 0.9800
C210 H21D 0.9800
C210 H21E 0.9800
C210 H21F 0.9800
C351 H35A 0.9800
C351 H35B 0.9800
C351 H35C 0.9800
C29 H29A 0.9800
C29 H29B 0.9800
C29 H29C 0.9800

loop_
_platon_squeeze_void_nr
_platon_squeeze_void_average_x
_platon_squeeze_void_average_y
_platon_squeeze_void_average_z
_platon_squeeze_void_volume
_platon_squeeze_void_count_electrons
_platon_squeeze_void_content
1 0.000 0.500 0.000 218 24 ' '
2 0.000 0.000 0.500 218 24 ' '
3 0.057 0.334 0.376 14 1 ' '
4 0.057 0.166 0.876 14 1 ' '
5 0.943 0.834 0.124 14 1 ' '
6 0.943 0.666 0.624 14 1 ' '
